data_2209816
loop_
_publ_author_name
'Sokolov, Andrey V.'
'Vologzhanina, Anna V.'
'Purygin, Petr P.'

_publ_section_title
;
 1-(5,6-Dimethyl-1,2,4-triazin-3-yl)-2-methyl-1<i>H</i>-benzimidazole
;
_journal_coeditor_code CV2072
_journal_issue 8
_journal_name_full 'Acta Crystallographica Section E'
_journal_page_first o3211
_journal_page_last o3212
_journal_paper_doi 10.1107/S1600536806025347
_journal_volume 62
_journal_year 2006
_chemical_formula_iupac 'C13 H13 N5'
_chemical_formula_moiety 'C13 H13 N5'
_chemical_formula_sum 'C13 H13 N5'
_chemical_formula_weight 239.28
_chemical_melting_point 420
_chemical_name_systematic
;
1-(5,6-Dimethyl-1,2,4-triazin-3-yl)-2-methyl-1H-benzimidazole
;
_space_group_IT_number 14
_symmetry_cell_setting monoclinic
_symmetry_space_group_name_Hall '-P 2yn'
_symmetry_space_group_name_H-M 'P 1 21/n 1'
_atom_sites_solution_hydrogens geom
_atom_sites_solution_primary direct
_atom_sites_solution_secondary difmap
_audit_creation_method SHELXL97
_cell_angle_alpha 90.00
_cell_angle_beta 97.701(11)
_cell_angle_gamma 90.00
_cell_formula_units_Z 4
_cell_length_a 7.412(4)
_cell_length_b 13.163(7)
_cell_length_c 12.499(7)
_cell_measurement_reflns_used 994
_cell_measurement_temperature 243(2)
_cell_measurement_theta_max 30.02
_cell_measurement_theta_min 2.26
_cell_volume 1208.5(11)
_computing_cell_refinement 'SAINT-Plus (Bruker, 1998)'
_computing_data_collection 'SMART (Bruker, 1998)'
_computing_data_reduction SAINT-Plus
_computing_molecular_graphics SHELXTL
_computing_publication_material SHELXTL
_computing_structure_refinement SHELXTL
_computing_structure_solution 'SHELXTL (Sheldrick, 1997)'
_diffrn_ambient_temperature 243(2)
_diffrn_measured_fraction_theta_full 0.978
_diffrn_measured_fraction_theta_max 0.978
_diffrn_measurement_device_type 'Bruker SMART 1000 CCD area-detector'
_diffrn_measurement_method '\f and \w'
_diffrn_radiation_monochromator graphite
_diffrn_radiation_source 'fine-focus sealed tube'
_diffrn_radiation_type MoK\a
_diffrn_radiation_wavelength 0.71073
_diffrn_reflns_av_R_equivalents 0.0240
_diffrn_reflns_av_sigmaI/netI 0.0253
_diffrn_reflns_limit_h_max 8
_diffrn_reflns_limit_h_min -10
_diffrn_reflns_limit_k_max 17
_diffrn_reflns_limit_k_min -18
_diffrn_reflns_limit_l_max 17
_diffrn_reflns_limit_l_min -17
_diffrn_reflns_number 9157
_diffrn_reflns_theta_full 30.02
_diffrn_reflns_theta_max 30.02
_diffrn_reflns_theta_min 2.26
_diffrn_standards_number 0
_exptl_absorpt_coefficient_mu 0.085
_exptl_absorpt_correction_T_max 0.9833
_exptl_absorpt_correction_T_min 0.9510
_exptl_absorpt_correction_type multi-scan
_exptl_absorpt_process_details '(SADABS; Sheldrick, 1998)'
_exptl_crystal_colour colourless
_exptl_crystal_density_diffrn 1.315
_exptl_crystal_density_method 'not measured'
_exptl_crystal_description prism
_exptl_crystal_F_000 504
_exptl_crystal_size_max 0.60
_exptl_crystal_size_mid 0.20
_exptl_crystal_size_min 0.20
_refine_diff_density_max 0.322
_refine_diff_density_min -0.236
_refine_ls_extinction_method none
_refine_ls_goodness_of_fit_ref 1.066
_refine_ls_hydrogen_treatment constr
_refine_ls_matrix_type full
_refine_ls_number_parameters 166
_refine_ls_number_reflns 3459
_refine_ls_number_restraints 0
_refine_ls_restrained_S_all 1.066
_refine_ls_R_factor_all 0.0872
_refine_ls_R_factor_gt 0.0576
_refine_ls_shift/su_max 0.000
_refine_ls_shift/su_mean 0.000
_refine_ls_structure_factor_coef Fsqd
_refine_ls_weighting_details 'calc w = 1/[\s^2^(Fo^2^)+(0.0999P)^2^] where P=(Fo^2^+2Fc^2^)/3'
_refine_ls_weighting_scheme calc
_refine_ls_wR_factor_gt 0.1550
_refine_ls_wR_factor_ref 0.1733
_reflns_number_gt 2213
_reflns_number_total 3459
_reflns_threshold_expression I>2\s(I)
_cod_data_source_file cv2072.cif
_cod_data_source_block I
_cod_depositor_comments
;
The following automatic conversions were performed:
'_symmetry_cell_setting' value 'Monoclinic' changed to 'monoclinic'
according to '/home/saulius/struct/CIF-dictionaries/cif_core.dic'
dictionary named 'cif_core.dic' version 2.4.1 from 2010-06-29.

Automatic conversion script
Id: cif_fix_enum 1527 2010-12-29 10:47:43Z saulius 

The following automatic conversions were performed:

'_symmetry_cell_setting' value 'Monoclinic' changed to 'monoclinic'
according to /home/saulius/struct/CIF-dictionaries/cif_core.dic
dictionary named 'cif_core.dic' version 2.4.1 from 2010-06-29.

Automatic conversion script
Id: cif_fix_values 1715 2011-07-08 13:25:40Z adriana 
;
_cod_original_cell_volume 1208.4(11)
_cod_original_sg_symbol_H-M 'P 21/n'
_cod_database_code 2209816
_cod_database_fobs_code 2209816

loop_
_symmetry_equiv_pos_as_xyz
'x, y, z'
'-x+1/2, y+1/2, -z+1/2'
'-x, -y, -z'
'x-1/2, -y-1/2, z-1/2'

loop_
_atom_site_type_symbol
_atom_site_label
_atom_site_fract_x
_atom_site_fract_y
_atom_site_fract_z
_atom_site_U_iso_or_equiv
_atom_site_adp_type
_atom_site_calc_flag
_atom_site_refinement_flags
_atom_site_occupancy
N N1 0.14112(15) -0.08389(8) 0.40229(9) 0.0398(3) Uani d . 1
N N2 -0.00484(17) -0.15631(10) 0.25157(10) 0.0501(3) Uani d . 1
N N3 0.38513(18) 0.02671(10) 0.63709(10) 0.0532(4) Uani d . 1
N N4 0.30943(19) -0.04335(9) 0.56592(10) 0.0524(4) Uani d . 1
N N5 0.21256(15) 0.08761(9) 0.43992(9) 0.0425(3) Uani d . 1
C C1 0.04956(19) -0.07045(11) 0.29662(11) 0.0453(4) Uani d . 1
C C2 0.0249(2) -0.33671(12) 0.31611(14) 0.0553(4) Uani d . 1
H H1 -0.0344 -0.3648 0.2527 0.066 Uiso calc R 1
C C3 0.0915(2) -0.39739(13) 0.40246(15) 0.0614(5) Uani d . 1
H H2 0.0760 -0.4674 0.3974 0.074 Uiso calc R 1
C C4 0.1815(2) -0.35526(12) 0.49715(15) 0.0587(4) Uani d . 1
H H3 0.2256 -0.3982 0.5538 0.070 Uiso calc R 1
C C5 0.2076(2) -0.25086(12) 0.50974(13) 0.0482(4) Uani d . 1
H H4 0.2671 -0.2232 0.5733 0.058 Uiso calc R 1
C C6 0.14000(17) -0.18988(10) 0.42220(11) 0.0402(3) Uani d . 1
C C7 0.04935(18) -0.23218(11) 0.32684(12) 0.0444(3) Uani d . 1
C C8 0.0147(3) 0.02896(13) 0.24198(14) 0.0632(5) Uani d . 1
H H5 -0.0539 0.0187 0.1720 0.076 Uiso calc R 1
H H6 0.1285 0.0610 0.2341 0.076 Uiso calc R 1
H H7 -0.0532 0.0716 0.2844 0.076 Uiso calc R 1
C C9 0.22473(17) -0.00928(10) 0.47351(10) 0.0380(3) Uani d . 1
C C10 0.28990(18) 0.15591(11) 0.50887(11) 0.0407(3) Uani d . 1
C C11 0.37465(18) 0.12406(11) 0.61187(11) 0.0420(3) Uani d . 1
C C12 0.2856(2) 0.26447(12) 0.47438(14) 0.0537(4) Uani d . 1
H H8 0.2432 0.3058 0.5292 0.064 Uiso calc R 1
H H9 0.2049 0.2719 0.4080 0.064 Uiso calc R 1
H H10 0.4059 0.2856 0.4637 0.064 Uiso calc R 1
C C13 0.4564(2) 0.19638(12) 0.69751(14) 0.0555(4) Uani d . 1
H H11 0.5243 0.1590 0.7554 0.067 Uiso calc R 1
H H12 0.3612 0.2339 0.7247 0.067 Uiso calc R 1
H H13 0.5361 0.2426 0.6673 0.067 Uiso calc R 1

loop_
_atom_site_aniso_label
_atom_site_aniso_U_11
_atom_site_aniso_U_22
_atom_site_aniso_U_33
_atom_site_aniso_U_12
_atom_site_aniso_U_13
_atom_site_aniso_U_23
N1 0.0416(6) 0.0412(6) 0.0358(6) -0.0013(5) 0.0019(4) -0.0024(5)
N2 0.0530(7) 0.0542(8) 0.0414(6) -0.0048(6) 0.0002(5) -0.0051(6)
N3 0.0661(8) 0.0446(7) 0.0444(7) -0.0002(6) -0.0096(6) -0.0040(5)
N4 0.0694(8) 0.0405(7) 0.0423(7) -0.0015(6) -0.0107(6) -0.0023(5)
N5 0.0438(6) 0.0416(6) 0.0412(6) 0.0002(5) 0.0023(5) -0.0001(5)
C1 0.0454(7) 0.0519(8) 0.0374(7) -0.0030(6) 0.0011(6) -0.0012(6)
C2 0.0546(9) 0.0505(9) 0.0596(9) -0.0040(7) 0.0029(7) -0.0181(8)
C3 0.0633(10) 0.0411(8) 0.0788(12) -0.0003(7) 0.0060(8) -0.0101(8)
C4 0.0597(10) 0.0452(9) 0.0686(11) 0.0041(7) -0.0010(8) 0.0031(8)
C5 0.0496(8) 0.0436(8) 0.0496(8) 0.0021(6) -0.0002(6) -0.0035(6)
C6 0.0386(7) 0.0389(7) 0.0431(7) 0.0000(5) 0.0054(5) -0.0055(6)
C7 0.0405(7) 0.0455(8) 0.0469(8) 0.0002(6) 0.0051(6) -0.0095(6)
C8 0.0766(12) 0.0613(11) 0.0464(8) -0.0109(8) -0.0111(8) 0.0103(8)
C9 0.0381(6) 0.0387(7) 0.0367(7) -0.0005(5) 0.0035(5) -0.0031(5)
C10 0.0368(7) 0.0418(8) 0.0441(7) -0.0002(5) 0.0074(5) -0.0016(6)
C11 0.0415(7) 0.0431(8) 0.0410(7) -0.0011(6) 0.0036(5) -0.0040(6)
C12 0.0607(9) 0.0424(8) 0.0564(9) -0.0041(7) 0.0023(7) 0.0020(7)
C13 0.0624(10) 0.0500(9) 0.0518(9) -0.0066(7) -0.0008(7) -0.0114(7)

loop_
_atom_type_symbol
_atom_type_description
_atom_type_scat_dispersion_real
_atom_type_scat_dispersion_imag
_atom_type_scat_source
C C 0.0033 0.0016 'International Tables Vol C Tables 4.2.6.8 and 6.1.1.4'
H H 0.0000 0.0000 'International Tables Vol C Tables 4.2.6.8 and 6.1.1.4'
N N 0.0061 0.0033 'International Tables Vol C Tables 4.2.6.8 and 6.1.1.4'

loop_
_geom_angle_atom_site_label_1
_geom_angle_atom_site_label_2
_geom_angle_atom_site_label_3
_geom_angle
_geom_angle_publ_flag
C9 N1 C1 128.15(12) no
C9 N1 C6 125.90(11) no
C1 N1 C6 105.90(11) no
C1 N2 C7 106.58(12) no
C11 N3 N4 120.00(12) no
C9 N4 N3 116.90(12) no
C10 N5 C9 115.93(12) no
N2 C1 N1 112.19(13) no
N2 C1 C8 122.81(13) no
N1 C1 C8 124.99(13) no
C3 C2 C7 117.95(15) no
C3 C2 H1 121.0 no
C7 C2 H1 121.0 no
C2 C3 C4 120.96(16) no
C2 C3 H2 119.5 no
C4 C3 H2 119.5 no
C3 C4 C5 122.11(16) no
C3 C4 H3 118.9 no
C5 C4 H3 118.9 no
C4 C5 C6 116.69(14) no
C4 C5 H4 121.7 no
C6 C5 H4 121.7 no
C5 C6 C7 121.26(14) no
C5 C6 N1 133.97(13) no
C7 C6 N1 104.77(12) no
C2 C7 N2 128.40(14) no
C2 C7 C6 121.04(15) no
N2 C7 C6 110.55(13) no
C1 C8 H5 109.5 no
C1 C8 H6 109.5 no
H5 C8 H6 109.5 no
C1 C8 H7 109.5 no
H5 C8 H7 109.5 no
H6 C8 H7 109.5 no
N4 C9 N5 127.01(13) no
N4 C9 N1 115.69(12) no
N5 C9 N1 117.28(12) no
N5 C10 C11 119.44(13) no
N5 C10 C12 118.20(13) no
C11 C10 C12 122.36(13) no
N3 C11 C10 120.58(13) no
N3 C11 C13 116.17(13) no
C10 C11 C13 123.25(14) no
C10 C12 H8 109.5 no
C10 C12 H9 109.5 no
H8 C12 H9 109.5 no
C10 C12 H10 109.5 no
H8 C12 H10 109.5 no
H9 C12 H10 109.5 no
C11 C13 H11 109.5 no
C11 C13 H12 109.5 no
H11 C13 H12 109.5 no
C11 C13 H13 109.5 no
H11 C13 H13 109.5 no
H12 C13 H13 109.5 no

loop_
_geom_bond_atom_site_label_1
_geom_bond_atom_site_label_2
_geom_bond_distance
_geom_bond_publ_flag
N1 C9 1.4117(17) no
N1 C1 1.4128(18) no
N1 C6 1.4173(19) no
N2 C1 1.3024(19) no
N2 C7 1.3938(19) no
N3 C11 1.319(2) no
N3 N4 1.3501(17) no
N4 C9 1.3172(18) no
N5 C10 1.3217(18) no
N5 C9 1.3420(18) no
C1 C8 1.483(2) no
C2 C3 1.380(3) no
C2 C7 1.392(2) no
C2 H1 0.9300 no
C3 C4 1.394(2) no
C3 H2 0.9300 no
C4 C5 1.394(2) no
C4 H3 0.9300 no
C5 C6 1.395(2) no
C5 H4 0.9300 no
C6 C7 1.4027(19) no
C8 H5 0.9600 no
C8 H6 0.9600 no
C8 H7 0.9600 no
C10 C11 1.418(2) no
C10 C12 1.492(2) no
C11 C13 1.498(2) no
C12 H8 0.9600 no
C12 H9 0.9600 no
C12 H10 0.9600 no
C13 H11 0.9600 no
C13 H12 0.9600 no
C13 H13 0.9600 no

loop_
_geom_hbond_atom_site_label_D
_geom_hbond_atom_site_label_H
_geom_hbond_atom_site_label_A
_geom_hbond_site_symmetry_A
_geom_hbond_distance_DH
_geom_hbond_distance_HA
_geom_hbond_distance_DA
_geom_hbond_angle_DHA
_geom_hbond_publ_flag
C2 H1 N3 4_555 0.93 2.60 3.423(2) 148 y

loop_
_geom_torsion_atom_site_label_1
_geom_torsion_atom_site_label_2
_geom_torsion_atom_site_label_3
_geom_torsion_atom_site_label_4
_geom_torsion
_geom_torsion_publ_flag
C11 N3 N4 C9 -1.0(2) no
C7 N2 C1 N1 -0.02(17) no
C7 N2 C1 C8 -179.06(14) no
C9 N1 C1 N2 177.21(12) no
C6 N1 C1 N2 -0.29(16) no
C9 N1 C1 C8 -3.8(2) no
C6 N1 C1 C8 178.72(14) no
C7 C2 C3 C4 -0.5(2) no
C2 C3 C4 C5 0.5(3) no
C3 C4 C5 C6 -0.5(2) no
C4 C5 C6 C7 0.4(2) no
C4 C5 C6 N1 -178.77(15) no
C9 N1 C6 C5 2.2(2) no
C1 N1 C6 C5 179.78(15) no
C9 N1 C6 C7 -177.11(12) no
C1 N1 C6 C7 0.47(14) no
C3 C2 C7 N2 179.82(14) no
C3 C2 C7 C6 0.5(2) no
C1 N2 C7 C2 -179.06(15) no
C1 N2 C7 C6 0.34(16) no
C5 C6 C7 C2 -0.5(2) no
N1 C6 C7 C2 178.94(13) no
C5 C6 C7 N2 -179.93(12) no
N1 C6 C7 N2 -0.51(15) no
N3 N4 C9 N5 3.4(2) no
N3 N4 C9 N1 -177.75(12) no
C10 N5 C9 N4 -2.1(2) no
C10 N5 C9 N1 179.09(11) no
C1 N1 C9 N4 -176.56(12) no
C6 N1 C9 N4 0.5(2) no
C1 N1 C9 N5 2.4(2) no
C6 N1 C9 N5 179.43(11) no
C9 N5 C10 C11 -1.44(19) no
C9 N5 C10 C12 178.10(13) no
N4 N3 C11 C10 -2.2(2) no
N4 N3 C11 C13 177.75(13) no
N5 C10 C11 N3 3.6(2) no
C12 C10 C11 N3 -175.95(13) no
N5 C10 C11 C13 -176.43(12) no
C12 C10 C11 C13 4.1(2) no

loop_
_cod_related_entry_id
_cod_related_entry_database
_cod_related_entry_code
1 ChemSpider 21127771
